data_7223430
loop_
_publ_author_name
'Kankala, Shravankumar'
'pagadala, ramakanth'
'Maddila, Suresh'
'Vasam, Chandra Sekhar'
'Jonnalagadda, Sreekantha Babu'

_publ_section_title
;
 Silver(I)-N-heterocyclic carbene catalyzed multicomponent reactions: a
 facile synthesis of multisubstituted pyridines
;
_journal_name_full 'RSC Adv.'
_journal_paper_doi 10.1039/C5RA16582B
_journal_year 2015
_chemical_formula_moiety 'C18 H19 N3 O'
_chemical_formula_sum 'C18 H19 N3 O'
_chemical_formula_weight 293.36
_chemical_name_common 2-amino-4-(4-methoxyphenyl)-3,4,5,6,7,8-hexahydroquinoline-3-carbonitrile
_chemical_name_systematic 2-amino-4-(4-methoxyphenyl)-3,4,5,6,7,8-hexahydroquinoline-3-carbonitrile
_space_group_IT_number 60
_symmetry_cell_setting orthorhombic
_symmetry_Int_Tables_number 60
_symmetry_space_group_name_Hall '-P 2n 2ab'
_symmetry_space_group_name_H-M 'P b c n'
_atom_sites_solution_hydrogens mixed
_audit_conform_dict_location ftp://ftp.iucr.org/pub/cif_core.dic
_audit_conform_dict_name cif_core.dic
_audit_conform_dict_version 2.4.3
_audit_creation_date 2014-09-01T11:44:00-00:00
_audit_creation_method 'WinGX routine CIF_UPDATE'
_audit_update_record
;
2014-09-03 deposited with the CCDC.
2015-12-08 downloaded from the CCDC.
;
_cell_angle_alpha 90
_cell_angle_beta 90
_cell_angle_gamma 90
_cell_formula_units_Z 8
_cell_length_a 15.7449(9)
_cell_length_b 10.7620(7)
_cell_length_c 18.2213(12)
_cell_measurement_reflns_used 37338
_cell_measurement_temperature 173(2)
_cell_measurement_theta_max 28
_cell_measurement_theta_min 2.33
_cell_measurement_wavelength 0.71073
_cell_volume 3087.5(3)
_computing_cell_refinement 'SAINT-plus (Bruker, 2008)'
_computing_data_collection 'APEX2 (Bruker, 2008)'
_computing_data_reduction 'SAINT-Plus and XPREP (Bruker, 2008)'
_computing_molecular_graphics 'ORTEP3 (Farrugia, 2012)'
_computing_publication_material 'WinGX (Farrugia, 2012)'
_computing_structure_refinement 'SHELXL-2013 (Sheldrick, 2013)'
_computing_structure_solution 'SHELXS-2013 (Sheldrick, 2013)'
_diffrn_ambient_temperature 173(2)
_diffrn_measured_fraction_theta_full 1
_diffrn_measured_fraction_theta_max 0.999
_diffrn_measurement_device_type 'Bruker Smart ApexII CCD'
_diffrn_measurement_method '\f and \w scans'
_diffrn_radiation_probe x-ray
_diffrn_radiation_type MoK\a
_diffrn_radiation_wavelength 0.71073
_diffrn_reflns_av_R_equivalents 0.0484
_diffrn_reflns_laue_measured_fraction_full 1
_diffrn_reflns_laue_measured_fraction_max 0.999
_diffrn_reflns_limit_h_max 20
_diffrn_reflns_limit_h_min -20
_diffrn_reflns_limit_k_max 13
_diffrn_reflns_limit_k_min -14
_diffrn_reflns_limit_l_max 24
_diffrn_reflns_limit_l_min -15
_diffrn_reflns_number 37338
_diffrn_reflns_point_group_measured_fraction_full 1
_diffrn_reflns_point_group_measured_fraction_max 0.999
_diffrn_reflns_theta_full 25.242
_diffrn_reflns_theta_max 27.996
_diffrn_reflns_theta_min 2.235
_diffrn_source tube
_exptl_absorpt_coefficient_mu 0.08
_exptl_absorpt_correction_T_max 0.979
_exptl_absorpt_correction_T_min 0.97
_exptl_absorpt_correction_type multi-scan
_exptl_absorpt_process_details 'SADABS (Bruker, 2012)'
_exptl_crystal_colour colourless
_exptl_crystal_density_diffrn 1.262
_exptl_crystal_density_method 'not measured'
_exptl_crystal_description block
_exptl_crystal_F_000 1248
_exptl_crystal_recrystallization_method 'Re-crystallisation from solvent: '
_exptl_crystal_size_max 0.38
_exptl_crystal_size_mid 0.3
_exptl_crystal_size_min 0.26
_refine_diff_density_max 0.372
_refine_diff_density_min -0.246
_refine_diff_density_rms 0.057
_refine_ls_extinction_method none
_refine_ls_goodness_of_fit_ref 1.13
_refine_ls_hydrogen_treatment mixed
_refine_ls_matrix_type full
_refine_ls_number_constraints 0
_refine_ls_number_parameters 207
_refine_ls_number_reflns 3725
_refine_ls_number_restraints 0
_refine_ls_restrained_S_all 1.13
_refine_ls_R_factor_all 0.0701
_refine_ls_R_factor_gt 0.0577
_refine_ls_shift/su_max 0
_refine_ls_shift/su_mean 0
_refine_ls_structure_factor_coef Fsqd
_refine_ls_weighting_details 'w=1/[\s^2^(Fo^2^)+(0.0717P)^2^+1.9992P] where P=(Fo^2^+2Fc^2^)/3'
_refine_ls_weighting_scheme calc
_refine_ls_wR_factor_gt 0.1617
_refine_ls_wR_factor_ref 0.1728
_reflns_number_gt 3082
_reflns_number_total 3725
_reflns_threshold_expression 'I > 2\s(I)'
_cod_data_source_file c5ra16582b2.cif
_cod_data_source_block shelx
_cod_database_code 7223430
_shelx_estimated_absorpt_t_min 0.97
_shelx_estimated_absorpt_t_max 0.979

loop_
_symmetry_equiv_pos_as_xyz
'x, y, z'
'x+1/2, -y+1/2, -z'
'-x, y, -z+1/2'
'-x+1/2, -y+1/2, z+1/2'
'-x, -y, -z'
'-x-1/2, y-1/2, z'
'x, -y, z-1/2'
'x-1/2, y-1/2, -z-1/2'

loop_
_atom_site_label
_atom_site_type_symbol
_atom_site_fract_x
_atom_site_fract_y
_atom_site_fract_z
_atom_site_U_iso_or_equiv
_atom_site_adp_type
_atom_site_occupancy
_atom_site_calc_flag
C1 C 0.79876(11) 0.34984(17) 0.25878(10) 0.0308(4) Uani 1 d
C2 C 0.73410(11) 0.36426(17) 0.31127(10) 0.0307(4) Uani 1 d
C3 C 0.75791(11) 0.40114(17) 0.38177(9) 0.0305(4) Uani 1 d
C4 C 0.84461(11) 0.42099(17) 0.39633(10) 0.0310(4) Uani 1 d
C5 C 0.90535(11) 0.40448(17) 0.34031(10) 0.0311(4) Uani 1 d
C6 C 0.69572(11) 0.42255(17) 0.44231(10) 0.0315(4) Uani 1 d
C7 C 0.64793(12) 0.32581(18) 0.47150(10) 0.0354(4) Uani 1 d
H7 H 0.6535 0.2448 0.4513 0.043 Uiso 1 calc
C8 C 0.59208(12) 0.34516(19) 0.52968(11) 0.0387(4) Uani 1 d
H8 H 0.5604 0.2779 0.5495 0.046 Uiso 1 calc
C9 C 0.58330(12) 0.4643(2) 0.55839(10) 0.0394(4) Uani 1 d
C10 C 0.62888(13) 0.5614(2) 0.52862(12) 0.0433(5) Uani 1 d
H10 H 0.6215 0.6431 0.5474 0.052 Uiso 1 calc
C11 C 0.68539(12) 0.5407(2) 0.47144(12) 0.0401(4) Uani 1 d
H11 H 0.7173 0.6081 0.4521 0.048 Uiso 1 calc
C12 C 0.87351(11) 0.4559(2) 0.46772(11) 0.0390(4) Uani 1 d
C13 C 0.77803(12) 0.31257(19) 0.18112(10) 0.0373(4) Uani 1 d
H13A H 0.8303 0.3184 0.1511 0.045 Uiso 1 calc
H13B H 0.7364 0.3723 0.1608 0.045 Uiso 1 calc
C14 C 0.74162(14) 0.1804(2) 0.17395(12) 0.0456(5) Uani 1 d
H14A H 0.7498 0.1519 0.1228 0.055 Uiso 1 calc
H14B H 0.7747 0.1243 0.2062 0.055 Uiso 1 calc
C15 C 0.64834(14) 0.1680(2) 0.19333(12) 0.0454(5) Uani 1 d
H15A H 0.6306 0.0811 0.1843 0.055 Uiso 1 calc
H15B H 0.6151 0.2219 0.16 0.055 Uiso 1 calc
C16 C 0.62613(13) 0.2017(2) 0.27200(11) 0.0438(5) Uani 1 d
H16A H 0.6597 0.1487 0.3056 0.053 Uiso 1 calc
H16B H 0.5653 0.1832 0.2805 0.053 Uiso 1 calc
C17 C 0.64275(11) 0.33888(19) 0.29113(11) 0.0367(4) Uani 1 d
H17A H 0.6271 0.3912 0.2485 0.044 Uiso 1 calc
H17B H 0.6059 0.363 0.3328 0.044 Uiso 1 calc
C18 C 0.48740(19) 0.3930(3) 0.64995(14) 0.0646(8) Uani 1 d
H18A H 0.4523 0.4253 0.69 0.097 Uiso 1 calc
H18B H 0.5286 0.3335 0.6696 0.097 Uiso 1 calc
H18C H 0.4511 0.3515 0.6138 0.097 Uiso 1 calc
N1 N 0.88154(9) 0.36804(15) 0.27244(8) 0.0326(3) Uani 1 d
N2 N 0.90063(12) 0.4848(2) 0.52340(10) 0.0586(6) Uani 1 d
N3 N 0.98929(10) 0.42277(19) 0.35104(10) 0.0421(4) Uani 1 d
O1 O 0.53127(11) 0.49291(16) 0.61567(9) 0.0528(4) Uani 1 d
H1N H 1.0278(17) 0.408(2) 0.3115(15) 0.052(7) Uiso 1 d
H2N H 1.0108(17) 0.450(2) 0.3920(16) 0.054(7) Uiso 1 d

loop_
_atom_site_aniso_label
_atom_site_aniso_U_11
_atom_site_aniso_U_22
_atom_site_aniso_U_33
_atom_site_aniso_U_23
_atom_site_aniso_U_13
_atom_site_aniso_U_12
C1 0.0281(8) 0.0346(8) 0.0296(8) 0.0002(7) -0.0019(7) -0.0026(6)
C2 0.0266(8) 0.0348(9) 0.0306(8) 0.0000(7) -0.0029(6) -0.0018(6)
C3 0.0261(8) 0.0349(9) 0.0305(8) -0.0009(7) -0.0005(7) -0.0010(6)
C4 0.0259(8) 0.0389(9) 0.0283(8) -0.0017(7) -0.0020(6) -0.0029(7)
C5 0.0254(8) 0.0378(9) 0.0301(8) -0.0002(7) -0.0016(7) -0.0025(7)
C6 0.0238(7) 0.0414(10) 0.0293(8) -0.0017(7) -0.0032(6) 0.0006(7)
C7 0.0316(8) 0.0384(9) 0.0362(10) -0.0014(7) 0.0028(7) 0.0045(7)
C8 0.0337(9) 0.0459(11) 0.0365(10) 0.0052(8) 0.0044(8) 0.0057(8)
C9 0.0324(9) 0.0567(12) 0.0293(9) -0.0026(8) 0.0010(7) 0.0113(8)
C10 0.0414(10) 0.0441(11) 0.0444(11) -0.0122(9) -0.0026(9) 0.0034(8)
C11 0.0323(9) 0.0430(10) 0.0451(11) -0.0073(8) -0.0012(8) -0.0045(8)
C12 0.0259(8) 0.0576(12) 0.0334(10) -0.0032(8) 0.0015(7) -0.0053(8)
C13 0.0335(9) 0.0491(11) 0.0294(9) -0.0044(8) -0.0003(7) -0.0088(8)
C14 0.0444(11) 0.0477(12) 0.0447(11) -0.0109(9) -0.0054(9) -0.0056(9)
C15 0.0457(11) 0.0461(11) 0.0445(11) -0.0026(9) -0.0077(9) -0.0143(9)
C16 0.0350(10) 0.0556(12) 0.0408(11) 0.0018(9) -0.0048(8) -0.0137(9)
C17 0.0250(8) 0.0508(11) 0.0343(9) -0.0008(8) -0.0038(7) -0.0003(7)
C18 0.0722(17) 0.0739(17) 0.0477(13) 0.0160(12) 0.0255(12) 0.0288(14)
N1 0.0263(7) 0.0420(8) 0.0294(8) -0.0028(6) -0.0001(6) -0.0027(6)
N2 0.0358(9) 0.1054(18) 0.0346(10) -0.0122(10) -0.0042(8) -0.0121(10)
N3 0.0241(7) 0.0669(12) 0.0355(9) -0.0096(8) -0.0005(7) -0.0066(7)
O1 0.0547(9) 0.0638(10) 0.0398(8) -0.0022(7) 0.0153(7) 0.0162(8)

loop_
_atom_type_symbol
_atom_type_description
_atom_type_scat_dispersion_real
_atom_type_scat_dispersion_imag
_atom_type_scat_source
C C 0.0033 0.0016 'International Tables Vol C Tables 4.2.6.8 and 6.1.1.4'
H H 0 0 'International Tables Vol C Tables 4.2.6.8 and 6.1.1.4'
N N 0.0061 0.0033 'International Tables Vol C Tables 4.2.6.8 and 6.1.1.4'
O O 0.0106 0.006 'International Tables Vol C Tables 4.2.6.8 and 6.1.1.4'

loop_
_geom_angle_atom_site_label_1
_geom_angle_atom_site_label_2
_geom_angle_atom_site_label_3
_geom_angle
N1 C1 C2 124.16(16)
N1 C1 C13 115.07(16)
C2 C1 C13 120.78(15)
C3 C2 C1 117.59(16)
C3 C2 C17 122.09(16)
C1 C2 C17 120.32(16)
C2 C3 C4 118.52(16)
C2 C3 C6 123.21(15)
C4 C3 C6 118.26(15)
C3 C4 C5 120.15(16)
C3 C4 C12 121.39(16)
C5 C4 C12 118.45(15)
N3 C5 N1 116.53(16)
N3 C5 C4 122.72(16)
N1 C5 C4 120.75(15)
C11 C6 C7 118.47(17)
C11 C6 C3 120.06(17)
C7 C6 C3 121.46(16)
C6 C7 C8 121.38(18)
C6 C7 H7 119.3
C8 C7 H7 119.3
C9 C8 C7 119.11(19)
C9 C8 H8 120.4
C7 C8 H8 120.4
O1 C9 C10 116.30(19)
O1 C9 C8 123.8(2)
C10 C9 C8 119.92(18)
C9 C10 C11 120.47(19)
C9 C10 H10 119.8
C11 C10 H10 119.8
C6 C11 C10 120.62(19)
C6 C11 H11 119.7
C10 C11 H11 119.7
N2 C12 C4 176.6(2)
C1 C13 C14 113.98(17)
C1 C13 H13A 108.8
C14 C13 H13A 108.8
C1 C13 H13B 108.8
C14 C13 H13B 108.8
H13A C13 H13B 107.7
C15 C14 C13 114.98(18)
C15 C14 H14A 108.5
C13 C14 H14A 108.5
C15 C14 H14B 108.5
C13 C14 H14B 108.5
H14A C14 H14B 107.5
C14 C15 C16 114.93(17)
C14 C15 H15A 108.5
C16 C15 H15A 108.5
C14 C15 H15B 108.5
C16 C15 H15B 108.5
H15A C15 H15B 107.5
C15 C16 C17 113.80(17)
C15 C16 H16A 108.8
C17 C16 H16A 108.8
C15 C16 H16B 108.8
C17 C16 H16B 108.8
H16A C16 H16B 107.7
C2 C17 C16 113.00(16)
C2 C17 H17A 109
C16 C17 H17A 109
C2 C17 H17B 109
C16 C17 H17B 109
H17A C17 H17B 107.8
O1 C18 H18A 109.5
O1 C18 H18B 109.5
H18A C18 H18B 109.5
O1 C18 H18C 109.5
H18A C18 H18C 109.5
H18B C18 H18C 109.5
C1 N1 C5 118.82(15)
C5 N3 H1N 119.1(16)
C5 N3 H2N 123.6(18)
H1N N3 H2N 117(2)
C9 O1 C18 117.25(18)

loop_
_geom_bond_atom_site_label_1
_geom_bond_atom_site_label_2
_geom_bond_distance
C1 N1 1.341(2)
C1 C2 1.405(2)
C1 C13 1.507(2)
C2 C3 1.396(2)
C2 C17 1.509(2)
C3 C4 1.407(2)
C3 C6 1.493(2)
C4 C5 1.410(2)
C4 C12 1.428(3)
C5 N3 1.350(2)
C5 N1 1.350(2)
C6 C11 1.388(3)
C6 C7 1.390(3)
C7 C8 1.393(3)
C7 H7 0.95
C8 C9 1.392(3)
C8 H8 0.95
C9 O1 1.362(2)
C9 C10 1.379(3)
C10 C11 1.388(3)
C10 H10 0.95
C11 H11 0.95
C12 N2 1.144(3)
C13 C14 1.539(3)
C13 H13A 0.99
C13 H13B 0.99
C14 C15 1.516(3)
C14 H14A 0.99
C14 H14B 0.99
C15 C16 1.519(3)
C15 H15A 0.99
C15 H15B 0.99
C16 C17 1.539(3)
C16 H16A 0.99
C16 H16B 0.99
C17 H17A 0.99
C17 H17B 0.99
C18 O1 1.422(3)
C18 H18A 0.98
C18 H18B 0.98
C18 H18C 0.98
N3 H1N 0.96(3)
N3 H2N 0.87(3)

loop_
_geom_torsion_atom_site_label_1
_geom_torsion_atom_site_label_2
_geom_torsion_atom_site_label_3
_geom_torsion_atom_site_label_4
_geom_torsion
N1 C1 C2 C3 0.7(3)
C13 C1 C2 C3 -178.86(17)
N1 C1 C2 C17 -178.63(17)
C13 C1 C2 C17 1.8(3)
C1 C2 C3 C4 -0.3(3)
C17 C2 C3 C4 178.98(17)
C1 C2 C3 C6 178.66(17)
C17 C2 C3 C6 -2.0(3)
C2 C3 C4 C5 0.4(3)
C6 C3 C4 C5 -178.63(16)
C2 C3 C4 C12 -178.50(18)
C6 C3 C4 C12 2.4(3)
C3 C4 C5 N3 179.68(18)
C12 C4 C5 N3 -1.4(3)
C3 C4 C5 N1 -0.8(3)
C12 C4 C5 N1 178.11(18)
C2 C3 C6 C11 -115.1(2)
C4 C3 C6 C11 63.9(2)
C2 C3 C6 C7 65.8(2)
C4 C3 C6 C7 -115.2(2)
C11 C6 C7 C8 -1.4(3)
C3 C6 C7 C8 177.75(17)
C6 C7 C8 C9 0.9(3)
C7 C8 C9 O1 -179.23(18)
C7 C8 C9 C10 0.7(3)
O1 C9 C10 C11 178.15(18)
C8 C9 C10 C11 -1.8(3)
C7 C6 C11 C10 0.3(3)
C3 C6 C11 C10 -178.85(18)
C9 C10 C11 C6 1.3(3)
N1 C1 C13 C14 114.29(19)
C2 C1 C13 C14 -66.1(2)
C1 C13 C14 C15 79.1(2)
C13 C14 C15 C16 -61.4(3)
C14 C15 C16 C17 63.8(3)
C3 C2 C17 C16 -114.2(2)
C1 C2 C17 C16 65.1(2)
C15 C16 C17 C2 -82.9(2)
C2 C1 N1 C5 -1.1(3)
C13 C1 N1 C5 178.48(16)
N3 C5 N1 C1 -179.33(17)
C4 C5 N1 C1 1.2(3)
C10 C9 O1 C18 -176.5(2)
C8 C9 O1 C18 3.5(3)
